data_7213332
loop_
_publ_author_name
'Krebs, Frederik C.'
'J\/orgensen, Mikkel'

_publ_section_title
;
 Calix[4]arene-5,17-dicarboxylic acids and their interactions with
 aliphatic amines. Part 2. A crystal engineering approach
;
_journal_issue 9
_journal_name_full 'Journal of the Chemical Society, Perkin Transactions 2'
_journal_page_first 1935
_journal_paper_doi 10.1039/b002409k
_journal_year 2000
_chemical_formula_sum 'C57 H66 Br2 Cl2 N2 O8'
_chemical_formula_weight 1137.84
_chemical_name_systematic
; 
11,23-dibromo-
 25,26,27,28-tetrapropoxycalix[4]arene-
 5,17-dicarboxylic acid
 bis-benzylamine salt
;
_space_group_IT_number 15
_symmetry_cell_setting monoclinic
_symmetry_space_group_name_Hall '-C 2yc'
_symmetry_space_group_name_H-M 'C 1 2/c 1'
_atom_sites_solution_hydrogens geom
_atom_sites_solution_primary direct
_atom_sites_solution_secondary difmap
_audit_creation_method SHELXL-97
_cell_angle_alpha 90.00
_cell_angle_beta 99.88(3)
_cell_angle_gamma 90.00
_cell_formula_units_Z 8
_cell_length_a 24.817(5)
_cell_length_b 25.026(5)
_cell_length_c 17.854(4)
_cell_measurement_temperature 120(2)
_cell_volume 10924(4)
_computing_cell_refinement 'SAINT Siemens'
_computing_data_collection 'SMART Siemens'
_computing_data_reduction 'SAINT Siemens'
_computing_molecular_graphics 'SHELXTL (Sheldrick)'
_computing_publication_material 'XCIF (Sheldrick)'
_computing_structure_refinement 'SHELXL-97 (Sheldrick, 1997)'
_computing_structure_solution 'SHELXS-97 (Sheldrick, 1990)'
_diffrn_ambient_temperature 293(2)
_diffrn_measured_fraction_theta_full 0.998
_diffrn_measured_fraction_theta_max 0.998
_diffrn_measurement_device_type 'Siemens SMART CCD'
_diffrn_measurement_method 'omega scan, frame data integration'
_diffrn_radiation_monochromator graphite
_diffrn_radiation_source 'fine-focus sealed tube'
_diffrn_radiation_type MoK\a
_diffrn_radiation_wavelength 0.71073
_diffrn_reflns_av_R_equivalents 0.0986
_diffrn_reflns_av_sigmaI/netI 0.0970
_diffrn_reflns_limit_h_max 30
_diffrn_reflns_limit_h_min -30
_diffrn_reflns_limit_k_max 30
_diffrn_reflns_limit_k_min -31
_diffrn_reflns_limit_l_max 22
_diffrn_reflns_limit_l_min -22
_diffrn_reflns_number 45803
_diffrn_reflns_theta_full 26.37
_diffrn_reflns_theta_max 26.37
_diffrn_reflns_theta_min 1.16
_exptl_absorpt_coefficient_mu 1.637
_exptl_absorpt_correction_type empirical
_exptl_absorpt_process_details 'SADABS (Sheldrick)'
_exptl_crystal_colour colourless
_exptl_crystal_density_diffrn 1.384
_exptl_crystal_density_method 'not measured'
_exptl_crystal_description needle
_exptl_crystal_F_000 4720
_exptl_crystal_size_max 0.50
_exptl_crystal_size_mid 0.10
_exptl_crystal_size_min 0.10
_refine_diff_density_max 0.625
_refine_diff_density_min -0.779
_refine_diff_density_rms 0.090
_refine_ls_extinction_method none
_refine_ls_goodness_of_fit_ref 1.024
_refine_ls_hydrogen_treatment mixed
_refine_ls_matrix_type full
_refine_ls_number_parameters 650
_refine_ls_number_reflns 11155
_refine_ls_number_restraints 0
_refine_ls_restrained_S_all 1.024
_refine_ls_R_factor_all 0.1613
_refine_ls_R_factor_gt 0.0814
_refine_ls_shift/su_max 0.033
_refine_ls_shift/su_mean 0.003
_refine_ls_structure_factor_coef Fsqd
_refine_ls_weighting_details 'calc w=1/[\s^2^(Fo^2^)+(0.0629P)^2^+80.3334P] where P=(Fo^2^+2Fc^2^)/3'
_refine_ls_weighting_scheme calc
_refine_ls_wR_factor_gt 0.1650
_refine_ls_wR_factor_ref 0.2043
_reflns_number_gt 6087
_reflns_number_total 11155
_reflns_threshold_expression >2sigma(I)
_cod_data_source_file b002409ksup1.cif
_cod_data_source_block 4(BzNH2)2
_cod_original_sg_symbol_H-M C2/c
_cod_database_code 7213332

loop_
_symmetry_equiv_pos_as_xyz
'x, y, z'
'-x, y, -z+1/2'
'x+1/2, y+1/2, z'
'-x+1/2, y+1/2, -z+1/2'
'-x, -y, -z'
'x, -y, z-1/2'
'-x+1/2, -y+1/2, -z'
'x+1/2, -y+1/2, z-1/2'

loop_
_atom_site_label
_atom_site_type_symbol
_atom_site_fract_x
_atom_site_fract_y
_atom_site_fract_z
_atom_site_U_iso_or_equiv
_atom_site_adp_type
_atom_site_occupancy
_atom_site_symmetry_multiplicity
_atom_site_calc_flag
_atom_site_refinement_flags
_atom_site_disorder_assembly
_atom_site_disorder_group
Br1 Br 0.20698(3) 0.19378(3) 0.54955(4) 0.0522(2) Uani 1 1 d . . .
Br2 Br 0.29338(4) 0.03627(3) 0.46876(5) 0.0740(3) Uani 1 1 d . . .
Cl1 Cl 0.75827(12) 0.01593(12) 0.73071(18) 0.1109(10) Uani 1 1 d . . .
Cl2 Cl 0.7411(3) -0.0484(2) 0.8526(3) 0.253(3) Uani 1 1 d . . .
N1 N 0.08141(19) 0.33189(18) 0.6688(3) 0.0337(11) Uani 1 1 d . . .
H1A H 0.0472 0.3256 0.6461 0.051 Uiso 1 1 calc . . .
H1B H 0.0882 0.3668 0.6680 0.051 Uiso 1 1 calc . . .
H1C H 0.0858 0.3207 0.7168 0.051 Uiso 1 1 calc . . .
N2 N 0.5722(2) -0.08881(19) 0.8628(3) 0.0421(13) Uani 1 1 d . . .
H2A H 0.5448 -0.0666 0.8455 0.063 Uiso 1 1 calc . . .
H2B H 0.5589 -0.1213 0.8683 0.063 Uiso 1 1 calc . . .
H2C H 0.5953 -0.0901 0.8298 0.063 Uiso 1 1 calc . . .
O1 O 0.07894(18) 0.30260(16) 0.8146(2) 0.0423(11) Uani 1 1 d . . .
O2 O 0.02055(17) 0.30058(16) 0.8962(2) 0.0392(10) Uani 1 1 d . . .
O3 O 0.5314(2) -0.05914(16) 0.6293(2) 0.0440(11) Uani 1 1 d . . .
O4 O 0.60168(18) -0.05613(16) 0.7234(3) 0.0433(11) Uani 1 1 d . . .
O5 O 0.04965(16) 0.06722(15) 0.7015(2) 0.0337(9) Uani 1 1 d . . .
O6 O 0.07914(16) 0.05437(14) 0.8923(2) 0.0320(9) Uani 1 1 d . . .
O7 O 0.44695(18) 0.17920(16) 0.6738(2) 0.0400(10) Uani 1 1 d . . .
O8 O 0.56981(17) 0.19232(15) 0.6488(2) 0.0375(10) Uani 1 1 d . . .
C1 C 0.0115(2) 0.1029(2) 0.5527(3) 0.0331(14) Uani 1 1 d . . .
H1D H 0.0079 0.1130 0.4997 0.040 Uiso 1 1 calc . . .
H1E H 0.0037 0.0650 0.5550 0.040 Uiso 1 1 calc . . .
C2 C 0.0694(2) 0.1137(2) 0.5928(3) 0.0282(13) Uani 1 1 d . . .
C3 C 0.1065(3) 0.1433(2) 0.5590(3) 0.0345(14) Uani 1 1 d . . .
H3 H 0.0974 0.1533 0.5083 0.041 Uiso 1 1 calc . . .
C4 C 0.1559(2) 0.1574(2) 0.5999(3) 0.0338(14) Uani 1 1 d . . .
C5 C 0.1700(2) 0.1459(2) 0.6765(3) 0.0334(14) Uani 1 1 d . . .
H5 H 0.2032 0.1575 0.7039 0.040 Uiso 1 1 calc . . .
C6 C 0.1336(2) 0.1166(2) 0.7120(3) 0.0296(13) Uani 1 1 d . . .
C7 C 0.0855(2) 0.0983(2) 0.6683(3) 0.0299(13) Uani 1 1 d . . .
C8 C 0.1443(2) 0.1085(2) 0.7973(3) 0.0325(13) Uani 1 1 d . . .
H8A H 0.1437 0.0705 0.8082 0.039 Uiso 1 1 calc . . .
H8B H 0.1805 0.1219 0.8180 0.039 Uiso 1 1 calc . . .
C9 C 0.1026(2) 0.1365(2) 0.8358(3) 0.0288(13) Uani 1 1 d . . .
C10 C 0.0945(2) 0.1910(2) 0.8270(3) 0.0281(12) Uani 1 1 d . . .
H10 H 0.1154 0.2102 0.7977 0.034 Uiso 1 1 calc . . .
C11 C 0.0558(2) 0.2179(2) 0.8607(3) 0.0250(12) Uani 1 1 d . . .
C12 C 0.0226(2) 0.1887(2) 0.9007(3) 0.0274(12) Uani 1 1 d . . .
H12 H -0.0043 0.2062 0.9218 0.033 Uiso 1 1 calc . . .
C13 C 0.0286(2) 0.1343(2) 0.9098(3) 0.0274(12) Uani 1 1 d . . .
C14 C 0.0702(2) 0.1091(2) 0.8792(3) 0.0285(13) Uani 1 1 d . . .
C15 C 0.6466(3) 0.1427(2) 0.7699(4) 0.0392(15) Uani 1 1 d . . .
H15A H 0.6838 0.1333 0.7653 0.047 Uiso 1 1 calc . . .
H15B H 0.6419 0.1808 0.7608 0.047 Uiso 1 1 calc . . .
C16 C 0.3635(3) 0.1295(2) 0.6510(3) 0.0382(15) Uani 1 1 d . . .
C17 C 0.3284(3) 0.0968(3) 0.6029(4) 0.0436(16) Uani 1 1 d . . .
H17 H 0.2948 0.0873 0.6152 0.052 Uiso 1 1 calc . . .
C18 C 0.3433(3) 0.0783(3) 0.5360(4) 0.0466(17) Uani 1 1 d . . .
C19 C 0.3934(3) 0.0901(2) 0.5179(3) 0.0403(16) Uani 1 1 d . . .
H19 H 0.4033 0.0755 0.4744 0.048 Uiso 1 1 calc . . .
C20 C 0.4295(3) 0.1235(2) 0.5640(3) 0.0353(14) Uani 1 1 d . . .
C21 C 0.4122(3) 0.1450(2) 0.6289(3) 0.0342(14) Uani 1 1 d . . .
C22 C 0.4862(3) 0.1349(2) 0.5483(3) 0.0383(15) Uani 1 1 d . . .
H22A H 0.4924 0.1732 0.5498 0.046 Uiso 1 1 calc . . .
H22B H 0.4890 0.1224 0.4976 0.046 Uiso 1 1 calc . . .
C23 C 0.5299(2) 0.1078(2) 0.6060(3) 0.0315(13) Uani 1 1 d . . .
C24 C 0.5301(2) 0.0527(2) 0.6134(3) 0.0308(13) Uani 1 1 d . . .
H24 H 0.5043 0.0328 0.5810 0.037 Uiso 1 1 calc . . .
C25 C 0.5676(2) 0.0264(2) 0.6676(3) 0.0286(13) Uani 1 1 d . . .
C26 C 0.6051(2) 0.0565(2) 0.7166(3) 0.0312(13) Uani 1 1 d . . .
H26 H 0.6299 0.0392 0.7538 0.037 Uiso 1 1 calc . . .
C27 C 0.6065(2) 0.1119(2) 0.7115(3) 0.0328(14) Uani 1 1 d . . .
C28 C 0.5693(3) 0.1366(2) 0.6549(3) 0.0337(14) Uani 1 1 d . . .
C29 C 0.0508(2) 0.2778(2) 0.8565(3) 0.0323(14) Uani 1 1 d . . .
C30 C 0.5668(3) -0.0340(2) 0.6741(3) 0.0317(13) Uani 1 1 d . . .
C31 C 0.0671(3) 0.0125(2) 0.7151(3) 0.0373(14) Uani 1 1 d . . .
H31A H 0.0512 -0.0015 0.7570 0.045 Uiso 1 1 calc . . .
H31B H 0.1066 0.0119 0.7303 0.045 Uiso 1 1 calc . . .
C32 C 0.0516(3) -0.0231(3) 0.6474(4) 0.0461(17) Uani 1 1 d . . .
H32A H 0.0663 -0.0087 0.6047 0.055 Uiso 1 1 calc . . .
H32B H 0.0121 -0.0242 0.6335 0.055 Uiso 1 1 calc . . .
C33 C 0.0737(4) -0.0799(3) 0.6652(4) 0.064(2) Uani 1 1 d . . .
H33A H 0.0632 -0.1022 0.6214 0.095 Uiso 1 1 calc . . .
H33B H 0.0589 -0.0941 0.7073 0.095 Uiso 1 1 calc . . .
H33C H 0.1129 -0.0787 0.6779 0.095 Uiso 1 1 calc . . .
C34 C 0.1200(3) 0.0448(2) 0.9583(3) 0.0377(15) Uani 1 1 d . C .
H34A H 0.1093 0.0615 1.0025 0.045 Uiso 1 1 calc . . .
H34B H 0.1547 0.0601 0.9510 0.045 Uiso 1 1 calc . . .
C35 C 0.1261(3) -0.0142(2) 0.9706(4) 0.0457(17) Uani 1 1 d . . .
H35A H 0.1539 -0.0203 1.0150 0.055 Uiso 1 1 calc . A 1
H35B H 0.0919 -0.0281 0.9819 0.055 Uiso 1 1 calc . B 1
C36 C 0.1407(4) -0.0448(3) 0.9070(5) 0.048(3) Uani 0.795(17) 1 d P C 1
H36A H 0.1442 -0.0819 0.9205 0.072 Uiso 0.79 1 calc P C 1
H36B H 0.1748 -0.0319 0.8956 0.072 Uiso 0.79 1 calc P C 1
H36C H 0.1126 -0.0405 0.8631 0.072 Uiso 0.79 1 calc P C 1
C36U C 0.1737(18) -0.0226(16) 1.041(3) 0.088(19) Uani 0.205(17) 1 d P C 2
H36D H 0.1788 -0.0601 1.0514 0.132 Uiso 0.21 1 calc P C 2
H36E H 0.1641 -0.0053 1.0852 0.132 Uiso 0.21 1 calc P C 2
H36F H 0.2070 -0.0075 1.0303 0.132 Uiso 0.21 1 calc P C 2
C37 C 0.4261(4) 0.2347(4) 0.6760(5) 0.084(3) Uani 1 1 d . . .
H37A H 0.3876 0.2354 0.6536 0.101 Uiso 1 1 calc . . .
H37B H 0.4293 0.2461 0.7285 0.101 Uiso 1 1 calc . . .
C38 C 0.4540(4) 0.2700(4) 0.6376(6) 0.088(3) Uani 1 1 d . . .
H38A H 0.4450 0.2633 0.5834 0.106 Uiso 1 1 calc . . .
H38B H 0.4931 0.2647 0.6531 0.106 Uiso 1 1 calc . . .
C39 C 0.4389(3) 0.3283(3) 0.6546(4) 0.0556(19) Uani 1 1 d . . .
H39A H 0.4582 0.3524 0.6268 0.083 Uiso 1 1 calc . . .
H39B H 0.4490 0.3351 0.7080 0.083 Uiso 1 1 calc . . .
H39C H 0.4003 0.3333 0.6394 0.083 Uiso 1 1 calc . . .
C40 C 0.6040(3) 0.2119(2) 0.5977(3) 0.0404(16) Uani 1 1 d . . .
H40A H 0.5934 0.1956 0.5480 0.049 Uiso 1 1 calc . . .
H40B H 0.6419 0.2028 0.6166 0.049 Uiso 1 1 calc . . .
C41 C 0.5978(3) 0.2710(2) 0.5915(4) 0.0459(17) Uani 1 1 d . . .
H41A H 0.6037 0.2864 0.6420 0.055 Uiso 1 1 calc . . .
H41B H 0.5607 0.2795 0.5673 0.055 Uiso 1 1 calc . . .
C42 C 0.6375(3) 0.2956(3) 0.5462(4) 0.056(2) Uani 1 1 d . . .
H42A H 0.6317 0.3335 0.5427 0.083 Uiso 1 1 calc . . .
H42B H 0.6318 0.2805 0.4960 0.083 Uiso 1 1 calc . . .
H42C H 0.6743 0.2885 0.5710 0.083 Uiso 1 1 calc . . .
C43 C 0.1198(2) 0.3029(2) 0.6282(3) 0.0358(14) Uani 1 1 d . . .
H43A H 0.1150 0.3157 0.5762 0.043 Uiso 1 1 calc . . .
H43B H 0.1108 0.2652 0.6267 0.043 Uiso 1 1 calc . . .
C44 C 0.1787(2) 0.3097(2) 0.6643(3) 0.0316(13) Uani 1 1 d . . .
C45 C 0.1978(3) 0.2932(3) 0.7379(4) 0.0494(18) Uani 1 1 d . . .
H45 H 0.1733 0.2797 0.7673 0.059 Uiso 1 1 calc . . .
C46 C 0.2522(3) 0.2965(4) 0.7680(4) 0.072(3) Uani 1 1 d . . .
H46 H 0.2646 0.2848 0.8174 0.086 Uiso 1 1 calc . . .
C47 C 0.2892(3) 0.3171(4) 0.7254(5) 0.072(3) Uani 1 1 d . . .
H47 H 0.3259 0.3205 0.7467 0.087 Uiso 1 1 calc . . .
C48 C 0.2711(3) 0.3323(3) 0.6522(4) 0.058(2) Uani 1 1 d . . .
H48 H 0.2958 0.3450 0.6226 0.069 Uiso 1 1 calc . . .
C49 C 0.2159(3) 0.3289(3) 0.6215(4) 0.0460(16) Uani 1 1 d . . .
H49 H 0.2038 0.3398 0.5717 0.055 Uiso 1 1 calc . . .
C50 C 0.6011(3) -0.0696(3) 0.9366(4) 0.0487(18) Uani 1 1 d . . .
H50A H 0.5752 -0.0682 0.9716 0.058 Uiso 1 1 calc . . .
H50B H 0.6134 -0.0334 0.9301 0.058 Uiso 1 1 calc . . .
C51 C 0.6493(3) -0.1021(3) 0.9723(4) 0.0456(17) Uani 1 1 d . . .
C52 C 0.6738(3) -0.1413(4) 0.9349(5) 0.074(3) Uani 1 1 d . . .
H52 H 0.6602 -0.1482 0.8840 0.089 Uiso 1 1 calc . . .
C53 C 0.7178(4) -0.1701(4) 0.9710(6) 0.097(4) Uani 1 1 d . . .
H53 H 0.7328 -0.1969 0.9449 0.116 Uiso 1 1 calc . . .
C54 C 0.7398(3) -0.1596(4) 1.0452(5) 0.087(3) Uani 1 1 d . . .
H54 H 0.7710 -0.1775 1.0688 0.104 Uiso 1 1 calc . . .
C55 C 0.7150(3) -0.1224(3) 1.0839(4) 0.059(2) Uani 1 1 d . . .
H55 H 0.7288 -0.1157 1.1348 0.071 Uiso 1 1 calc . . .
C56 C 0.6700(3) -0.0948(3) 1.0482(4) 0.0447(16) Uani 1 1 d . . .
H56 H 0.6530 -0.0705 1.0760 0.054 Uiso 1 1 calc . . .
C57 C 0.7327(3) -0.0439(4) 0.7584(5) 0.079(3) Uani 1 1 d . . .
H57A H 0.6941 -0.0465 0.7373 0.095 Uiso 1 1 calc . . .
H57B H 0.7514 -0.0734 0.7386 0.095 Uiso 1 1 calc . . .

loop_
_atom_site_aniso_label
_atom_site_aniso_U_11
_atom_site_aniso_U_22
_atom_site_aniso_U_33
_atom_site_aniso_U_23
_atom_site_aniso_U_13
_atom_site_aniso_U_12
Br1 0.0555(4) 0.0435(4) 0.0670(5) -0.0011(4) 0.0366(4) -0.0044(3)
Br2 0.0829(6) 0.0550(5) 0.0700(6) -0.0044(4) -0.0265(5) -0.0014(4)
Cl1 0.095(2) 0.107(2) 0.134(2) 0.0228(18) 0.0278(18) -0.0247(16)
Cl2 0.424(10) 0.228(6) 0.126(3) 0.038(4) 0.103(5) -0.031(6)
N1 0.036(3) 0.027(3) 0.039(3) 0.005(2) 0.011(2) 0.001(2)
N2 0.069(4) 0.027(3) 0.030(3) 0.000(2) 0.009(3) -0.005(3)
O1 0.052(3) 0.028(2) 0.048(3) 0.004(2) 0.012(2) -0.003(2)
O2 0.049(3) 0.031(2) 0.039(2) -0.0093(19) 0.008(2) 0.011(2)
O3 0.068(3) 0.025(2) 0.039(2) -0.0069(19) 0.011(2) -0.004(2)
O4 0.044(3) 0.032(2) 0.056(3) 0.017(2) 0.015(2) 0.004(2)
O5 0.040(2) 0.034(2) 0.029(2) -0.0012(18) 0.0142(18) -0.0035(19)
O6 0.041(2) 0.023(2) 0.032(2) -0.0011(17) 0.0050(18) 0.0051(18)
O7 0.053(3) 0.032(2) 0.037(2) -0.0066(19) 0.016(2) 0.002(2)
O8 0.059(3) 0.026(2) 0.034(2) 0.0045(18) 0.024(2) -0.003(2)
C1 0.042(4) 0.036(3) 0.022(3) -0.006(3) 0.008(3) -0.003(3)
C2 0.036(3) 0.025(3) 0.027(3) -0.003(2) 0.013(2) 0.003(3)
C3 0.046(4) 0.031(3) 0.030(3) -0.003(3) 0.017(3) 0.007(3)
C4 0.036(3) 0.024(3) 0.045(4) -0.001(3) 0.019(3) 0.004(3)
C5 0.032(3) 0.028(3) 0.042(4) -0.008(3) 0.010(3) 0.004(3)
C6 0.030(3) 0.028(3) 0.032(3) -0.009(3) 0.007(2) 0.006(3)
C7 0.031(3) 0.030(3) 0.033(3) -0.003(3) 0.016(3) 0.005(3)
C8 0.030(3) 0.035(3) 0.034(3) -0.010(3) 0.009(3) 0.004(3)
C9 0.027(3) 0.033(3) 0.026(3) -0.005(2) 0.002(2) 0.004(3)
C10 0.032(3) 0.033(3) 0.020(3) -0.001(2) 0.006(2) 0.000(3)
C11 0.029(3) 0.028(3) 0.017(3) -0.001(2) -0.001(2) 0.002(2)
C12 0.028(3) 0.031(3) 0.023(3) -0.002(2) 0.002(2) 0.005(2)
C13 0.030(3) 0.031(3) 0.021(3) 0.001(2) 0.004(2) 0.001(3)
C14 0.036(3) 0.022(3) 0.025(3) -0.004(2) 0.001(2) 0.001(3)
C15 0.041(4) 0.035(4) 0.043(4) -0.002(3) 0.011(3) -0.007(3)
C16 0.040(4) 0.039(4) 0.037(3) 0.009(3) 0.011(3) 0.013(3)
C17 0.039(4) 0.041(4) 0.046(4) 0.011(3) -0.006(3) 0.004(3)
C18 0.056(5) 0.041(4) 0.036(4) 0.001(3) -0.011(3) 0.008(3)
C19 0.060(4) 0.033(3) 0.024(3) 0.002(3) -0.003(3) 0.014(3)
C20 0.055(4) 0.028(3) 0.023(3) 0.008(3) 0.005(3) 0.012(3)
C21 0.051(4) 0.023(3) 0.026(3) 0.003(3) 0.001(3) 0.009(3)
C22 0.065(4) 0.030(3) 0.021(3) 0.003(3) 0.013(3) 0.003(3)
C23 0.047(4) 0.032(3) 0.020(3) 0.001(2) 0.018(3) 0.000(3)
C24 0.045(4) 0.029(3) 0.021(3) -0.003(2) 0.016(3) -0.005(3)
C25 0.036(3) 0.031(3) 0.025(3) 0.001(2) 0.022(3) 0.001(3)
C26 0.035(3) 0.032(3) 0.030(3) 0.006(3) 0.014(3) 0.000(3)
C27 0.041(3) 0.032(3) 0.031(3) 0.000(3) 0.020(3) -0.004(3)
C28 0.054(4) 0.020(3) 0.034(3) 0.002(3) 0.028(3) 0.001(3)
C29 0.037(3) 0.028(3) 0.028(3) 0.002(3) -0.007(3) -0.001(3)
C30 0.040(3) 0.026(3) 0.036(3) 0.006(3) 0.025(3) 0.001(3)
C31 0.039(4) 0.036(4) 0.038(4) 0.003(3) 0.009(3) -0.002(3)
C32 0.065(5) 0.042(4) 0.032(3) -0.001(3) 0.011(3) -0.006(3)
C33 0.100(7) 0.034(4) 0.055(5) 0.003(3) 0.009(4) -0.001(4)
C34 0.057(4) 0.027(3) 0.025(3) 0.003(3) -0.002(3) 0.004(3)
C35 0.054(4) 0.033(4) 0.048(4) 0.008(3) 0.001(3) 0.005(3)
C36 0.052(6) 0.036(5) 0.056(6) 0.005(4) 0.009(4) 0.006(4)
C36U 0.08(3) 0.06(3) 0.10(4) 0.05(2) -0.05(3) -0.02(2)
C37 0.093(7) 0.081(7) 0.078(6) 0.007(5) 0.011(5) -0.024(6)
C38 0.087(7) 0.093(7) 0.088(7) 0.010(6) 0.024(6) 0.012(6)
C39 0.083(6) 0.034(4) 0.051(4) 0.005(3) 0.017(4) 0.007(4)
C40 0.052(4) 0.035(3) 0.041(4) 0.009(3) 0.026(3) -0.010(3)
C41 0.066(5) 0.031(4) 0.043(4) 0.003(3) 0.016(3) -0.012(3)
C42 0.058(5) 0.060(5) 0.045(4) 0.023(4) 0.002(3) -0.024(4)
C43 0.038(3) 0.039(4) 0.031(3) -0.002(3) 0.008(3) 0.004(3)
C44 0.032(3) 0.030(3) 0.034(3) -0.006(3) 0.011(3) 0.002(3)
C45 0.039(4) 0.079(5) 0.031(4) 0.008(3) 0.008(3) -0.001(4)
C46 0.043(4) 0.133(8) 0.037(4) 0.006(5) 0.000(3) 0.001(5)
C47 0.038(4) 0.122(8) 0.058(5) -0.017(5) 0.010(4) -0.004(5)
C48 0.043(4) 0.078(5) 0.057(5) 0.002(4) 0.021(4) -0.009(4)
C49 0.048(4) 0.052(4) 0.039(4) 0.005(3) 0.011(3) 0.001(3)
C50 0.061(5) 0.053(4) 0.035(4) -0.013(3) 0.014(3) -0.008(4)
C51 0.034(4) 0.060(4) 0.047(4) -0.015(3) 0.018(3) -0.005(3)
C52 0.041(4) 0.121(8) 0.062(5) -0.049(5) 0.009(4) -0.003(5)
C53 0.051(5) 0.142(9) 0.094(7) -0.065(7) 0.003(5) 0.026(6)
C54 0.039(5) 0.118(8) 0.096(7) -0.056(6) -0.009(4) 0.022(5)
C55 0.041(4) 0.079(6) 0.057(5) -0.019(4) 0.006(4) -0.001(4)
C56 0.040(4) 0.053(4) 0.045(4) -0.009(3) 0.019(3) -0.006(3)
C57 0.058(5) 0.100(7) 0.084(6) 0.003(5) 0.022(5) 0.002(5)

loop_
_atom_type_symbol
_atom_type_description
_atom_type_scat_dispersion_real
_atom_type_scat_dispersion_imag
_atom_type_scat_source
C C 0.0033 0.0016 'International Tables Vol C Tables 4.2.6.8 and 6.1.1.4'
H H 0.0000 0.0000 'International Tables Vol C Tables 4.2.6.8 and 6.1.1.4'
N N 0.0061 0.0033 'International Tables Vol C Tables 4.2.6.8 and 6.1.1.4'
O O 0.0106 0.0060 'International Tables Vol C Tables 4.2.6.8 and 6.1.1.4'
Cl Cl 0.1484 0.1585 'International Tables Vol C Tables 4.2.6.8 and 6.1.1.4'
Br Br -0.2901 2.4595 'International Tables Vol C Tables 4.2.6.8 and 6.1.1.4'

loop_
_geom_angle_atom_site_label_1
_geom_angle_atom_site_label_2
_geom_angle_atom_site_label_3
_geom_angle
_geom_angle_site_symmetry_1
_geom_angle_site_symmetry_3
C7 O5 C31 114.1(4) . .
C14 O6 C34 111.7(4) . .
C21 O7 C37 114.4(5) . .
C28 O8 C40 113.8(4) . .
C13 C1 C2 109.9(4) 2_556 .
C3 C2 C7 117.7(5) . .
C3 C2 C1 122.2(5) . .
C7 C2 C1 119.9(5) . .
C4 C3 C2 120.4(5) . .
C3 C4 C5 121.9(5) . .
C3 C4 Br1 118.8(5) . .
C5 C4 Br1 119.3(5) . .
C4 C5 C6 119.0(5) . .
C7 C6 C5 118.6(5) . .
C7 C6 C8 120.4(5) . .
C5 C6 C8 120.8(5) . .
C6 C7 O5 119.8(5) . .
C6 C7 C2 121.9(5) . .
O5 C7 C2 118.1(5) . .
C9 C8 C6 112.4(5) . .
C10 C9 C14 117.6(5) . .
C10 C9 C8 120.3(5) . .
C14 C9 C8 122.2(5) . .
C9 C10 C11 121.7(5) . .
C12 C11 C10 118.8(5) . .
C12 C11 C29 120.0(5) . .
C10 C11 C29 121.2(5) . .
C13 C12 C11 121.4(5) . .
C12 C13 C14 118.1(5) . .
C12 C13 C1 120.1(5) . 2_556
C14 C13 C1 121.7(5) . 2_556
C9 C14 C13 122.2(5) . .
C9 C14 O6 119.0(5) . .
C13 C14 O6 118.8(5) . .
C16 C15 C27 109.6(5) 2_656 .
C17 C16 C21 118.4(6) . .
C17 C16 C15 121.5(6) . 2_656
C21 C16 C15 119.7(6) . 2_656
C16 C17 C18 120.0(6) . .
C19 C18 C17 121.2(6) . .
C19 C18 Br2 119.5(5) . .
C17 C18 Br2 119.4(6) . .
C18 C19 C20 120.7(6) . .
C19 C20 C21 117.3(6) . .
C19 C20 C22 122.2(5) . .
C21 C20 C22 120.4(6) . .
O7 C21 C16 119.9(5) . .
O7 C21 C20 117.9(6) . .
C16 C21 C20 121.9(6) . .
C20 C22 C23 111.6(5) . .
C24 C23 C28 117.7(5) . .
C24 C23 C22 119.9(5) . .
C28 C23 C22 122.4(5) . .
C23 C24 C25 121.9(5) . .
C26 C25 C24 118.7(5) . .
C26 C25 C30 120.6(5) . .
C24 C25 C30 120.7(5) . .
C25 C26 C27 121.5(6) . .
C26 C27 C28 118.0(6) . .
C26 C27 C15 118.8(5) . .
C28 C27 C15 123.1(5) . .
C27 C28 C23 122.1(5) . .
C27 C28 O8 119.1(5) . .
C23 C28 O8 118.7(5) . .
O2 C29 O1 123.7(5) . .
O2 C29 C11 118.4(5) . .
O1 C29 C11 117.8(5) . .
O4 C30 O3 123.4(5) . .
O4 C30 C25 118.6(6) . .
O3 C30 C25 118.0(5) . .
O5 C31 C32 113.6(5) . .
C31 C32 C33 110.5(5) . .
O6 C34 C35 108.9(5) . .
C36 C35 C34 115.6(6) . .
C36 C35 C36U 107(2) . .
C34 C35 C36U 106.8(15) . .
C38 C37 O7 112.2(8) . .
C37 C38 C39 110.2(8) . .
O8 C40 C41 108.7(5) . .
C40 C41 C42 112.1(6) . .
N1 C43 C44 113.3(5) . .
C49 C44 C45 118.6(6) . .
C49 C44 C43 119.6(5) . .
C45 C44 C43 121.5(5) . .
C46 C45 C44 120.6(6) . .
C45 C46 C47 120.6(7) . .
C48 C47 C46 119.4(7) . .
C47 C48 C49 120.1(7) . .
C44 C49 C48 120.7(6) . .
N2 C50 C51 115.9(5) . .
C56 C51 C52 116.6(7) . .
C56 C51 C50 118.9(6) . .
C52 C51 C50 124.5(6) . .
C53 C52 C51 121.7(7) . .
C54 C53 C52 120.5(8) . .
C53 C54 C55 118.6(8) . .
C54 C55 C56 120.6(7) . .
C51 C56 C55 121.8(6) . .
Cl2 C57 Cl1 111.1(6) . .

loop_
_geom_bond_atom_site_label_1
_geom_bond_atom_site_label_2
_geom_bond_distance
_geom_bond_site_symmetry_2
Br1 C4 1.907(6) .
Br2 C18 1.891(7) .
Cl1 C57 1.731(10) .
Cl2 C57 1.662(10) .
N1 C43 1.482(7) .
N2 C50 1.468(8) .
O1 C29 1.268(7) .
O2 C29 1.254(7) .
O3 C30 1.253(7) .
O4 C30 1.253(7) .
O5 C7 1.388(6) .
O5 C31 1.443(7) .
O6 C14 1.401(6) .
O6 C34 1.438(7) .
O7 C21 1.370(7) .
O7 C37 1.486(11) .
O8 C28 1.399(7) .
O8 C40 1.435(6) .
C1 C13 1.512(8) 2_556
C1 C2 1.515(8) .
C2 C3 1.395(8) .
C2 C7 1.392(8) .
C3 C4 1.361(8) .
C4 C5 1.382(8) .
C5 C6 1.397(8) .
C6 C7 1.388(8) .
C6 C8 1.513(8) .
C8 C9 1.510(7) .
C9 C10 1.385(8) .
C9 C14 1.389(8) .
C10 C11 1.390(7) .
C11 C12 1.389(7) .
C11 C29 1.505(8) .
C12 C13 1.376(8) .
C13 C14 1.399(7) .
C13 C1 1.512(8) 2_556
C15 C16 1.511(8) 2_656
C15 C27 1.521(8) .
C16 C17 1.382(9) .
C16 C21 1.390(8) .
C16 C15 1.511(8) 2_656
C17 C18 1.387(9) .
C18 C19 1.369(9) .
C19 C20 1.388(9) .
C20 C21 1.411(8) .
C20 C22 1.506(9) .
C22 C23 1.522(8) .
C23 C24 1.385(8) .
C23 C28 1.394(8) .
C24 C25 1.390(8) .
C25 C26 1.385(8) .
C25 C30 1.516(8) .
C26 C27 1.389(8) .
C27 C28 1.392(8) .
C31 C32 1.498(9) .
C32 C33 1.537(10) .
C34 C35 1.497(8) .
C35 C36 1.466(11) .
C35 C36U 1.59(3) .
C37 C38 1.376(12) .
C38 C39 1.549(12) .
C40 C41 1.489(9) .
C41 C42 1.511(9) .
C43 C44 1.503(8) .
C44 C49 1.381(8) .
C44 C45 1.381(8) .
C45 C46 1.369(10) .
C46 C47 1.387(11) .
C47 C48 1.362(11) .
C48 C49 1.388(10) .
C50 C51 1.495(10) .
C51 C56 1.376(9) .
C51 C52 1.384(10) .
C52 C53 1.373(12) .
C53 C54 1.368(12) .
C54 C55 1.368(10) .
C55 C56 1.375(10) .
